data_7720593
loop_
_publ_author_name
'Ramteke, Prajakta Mohan'
'Plech&#xe1;&#x10d;ek, Tom&#xe1;&#x161;'
'Kloda, Matou&#x161;'
'Rohl&#xed;&#x10d;ek, Jan'
'Vykydalov&#xe1;, Anna'
'Mel&#xe1;nov&#xe1;, Kl&#xe1;ra'
'Bavol, Dmytro'
'&#x160;koch, Karel'
'Taddei, Marco'
'Demel, Jan'
'Hynek, Jan'

_publ_section_title
;
 Proton-conducting coordination polymers formed from bipyridine
 phosphonate ligands.
;
_journal_issue 14
_journal_name_full 'Dalton transactions (Cambridge, England : 2003)'
_journal_page_first 5622
_journal_page_last 5634
_journal_paper_doi 10.1039/d5dt02997j
_journal_volume 55
_journal_year 2026
_chemical_formula_moiety 'C7 H3 Al N O8 P, 0.461(O)'
_chemical_formula_sum 'C7 H3 Al N O8.4611 P'
_chemical_formula_weight 294.4
_chemical_name_systematic 'catena-(\m-4,4'-bipyridine-3,3'-diphosphonato)-oxalato-aqua-aluminium(iii) hydrate'
_space_group_crystal_system orthorhombic
_space_group_IT_number 53
_space_group_name_Hall '-P 2ac 2'
_space_group_name_H-M_alt 'P m n a'
_symmetry_Int_Tables_number 53
_audit_creation_date 2025-10-19
_audit_creation_method
;
Olex2 1.5-ac7-014
(compiled 2025.02.27 svn.r6f4c0eaf for Rigaku Oxford Diffraction, GUI svn.r7171)
;
_audit_update_record
;
2025-10-31 deposited with the CCDC.	2026-03-06 downloaded from the CCDC.
;
_cell_angle_alpha 90
_cell_angle_beta 90
_cell_angle_gamma 90
_cell_formula_units_Z 4
_cell_length_a 6.33764(4)
_cell_length_b 7.84629(7)
_cell_length_c 19.29804(17)
_cell_measurement_temperature 293
_cell_volume 959.633(13)
_computing_molecular_graphics 'Olex2 1.5-ac7-014 (Dolomanov et al., 2009)'
_computing_publication_material 'Olex2 1.5-ac7-014 (Dolomanov et al., 2009)'
_diffrn_ambient_temperature 293
_diffrn_measurement_device_type 'PANalytical, Empyrean'
_diffrn_radiation_monochromator none
_diffrn_radiation_probe x-ray
_diffrn_radiation_type 'Cu K\a'
_diffrn_radiation_wavelength 1.541866
_diffrn_reflns_limit_h_max 5
_diffrn_reflns_limit_h_min 0
_diffrn_reflns_limit_k_max 6
_diffrn_reflns_limit_k_min 0
_diffrn_reflns_limit_l_max 16
_diffrn_reflns_limit_l_min 0
_diffrn_source 'sealed X-ray tube'
_exptl_absorpt_coefficient_mu 3.95
_exptl_crystal_density_diffrn 2.0379
_exptl_crystal_F_000 591
_pd_char_colour white
_pd_meas_2theta_range_inc 0.013
_pd_meas_2theta_range_max 79.989
_pd_meas_2theta_range_min 3.007
_pd_meas_number_of_points 5864
_pd_meas_scan_method cont
_pd_proc_2theta_range_inc 0.013
_pd_proc_2theta_range_max 79.989
_pd_proc_2theta_range_min 3.007
_pd_proc_ls_background_function '35 Legendre polynoms'
_pd_proc_ls_pref_orient_corr 'March & Dollase'
_pd_proc_ls_profile_function Pseudo-Voigt
_pd_proc_ls_prof_R_factor 0.023396
_pd_proc_ls_prof_wR_expected 0.008762
_pd_proc_ls_prof_wR_factor 0.034055
_pd_spec_mounting capillary
_pd_spec_mount_mode transmission
_refine_diff_density_max 0.35
_refine_diff_density_min -0.50
_refine_ls_goodness_of_fit_all 3.8872
_refine_ls_hydrogen_treatment constr
_refine_ls_number_constraints 23
_refine_ls_number_parameters 83
_refine_ls_number_restraints 23
_refine_ls_R_factor_all 0.0585
_refine_ls_R_factor_gt 0.0585
_refine_ls_shift/su_max 0.0488
_refine_ls_shift/su_mean 0.0059
_refine_ls_weighting_scheme sigma
_refine_ls_wR_factor_all 0.0704
_refine_ls_wR_factor_gt 0.0704
_publcif_datablock.id {e50f00df-6052-4e20-90df-1b68f645e0d7}

_cod_data_source_file d5dt02997j2.cif
_cod_data_source_block I
_cod_depositor_comments 'Adding full bibliography for 7720590--7720593.cif.'
_cod_original_sg_symbol_Hall '-P -2x;-2yac;-2zac'
_cod_original_formula_sum 'C7 H3 Al1 N1 O8.4611 P1'
_cod_database_code 7720593
_publcif_funding_html
;
;
_olex2_refinement_description
;
1. Others
 Fixed Sof: P1(0.5) Al1(0.5) O2(0.5) O4(0.5) C14(0.5) C13(0.5) C12(0.5)
 N11(0.5) C10(0.5) C15(0.5) O5(0.5) O3(0.5) C1(0.5) C2(0.5) O7(0.5) O6(0.5)
 H1C1(0.5) H1(0.5) H2(0.5)
 Fixed Uiso: H1C1(0.0303) H1(0.0303) H2(0.0303)
 Fixed X: P1(0.5) Al1(0.5) O2(0.5) O4(0.5) C14(0.5) C13(0.5) C12(0.5) N11(0.5)
 C10(0.5) C15(0.5) O5(0.5) O3(0.5) C1(0.5) C2(0.5) O7(0.5) O6(0.5) H1C1(0.5)
 H1(0.5) H2(0.5)
 Fixed Y: O8(0.5) H1C1(-0.253259) H1(-0.227964) H2(0.260568)
 Fixed Z: O8(1) H1C1(0.558428) H1(0.680935) H2(0.541166)
;
_olex2_submission_special_instructions 'No special instructions were received'

loop_
_space_group_symop_id
_space_group_symop_operation_xyz
1 x,y,z
2 -x+1/2,-y,z+1/2
3 -x+1/2,y,-z+1/2
4 x,-y,-z
5 -x,-y,-z
6 x+1/2,y,-z+1/2
7 x+1/2,-y,z+1/2
8 -x,y,z

loop_
_atom_site_label
_atom_site_type_symbol
_atom_site_fract_x
_atom_site_fract_y
_atom_site_fract_z
_atom_site_adp_type
_atom_site_U_iso_or_equiv
_atom_site_site_symmetry_multiplicity
_atom_site_occupancy
_atom_site_calc_flag
_atom_site_refinement_flags
_atom_site_disorder_assembly
_atom_site_disorder_group
P1 P 0.5 0.3782(5) 0.68624(17) Uiso 0.0569(16) 4 1 d . . .
Al1 Al 0.5 0.4479(5) 0.84432(18) Uiso 0.0431(16) 4 1 d . . .
O2 O 0.5 0.3218(6) 0.7638(4) Uiso 0.0354(9) 4 1 d . . .
O1 O 0.3027(7) 0.4641(5) 0.6587(2) Uiso 0.0354(9) 8 1 d . . .
O4 O 0.5 0.2420(7) 0.8955(3) Uiso 0.0354(9) 4 1 d . . .
C14 C 0.5 0.0016(14) 0.53891(9) Uiso 0.0253(15) 4 1 d . . .
C13 C 0.5 -0.1426(8) 0.5796(5) Uiso 0.0253(15) 4 1 d . . .
C12 C 0.5 -0.1275(9) 0.6526(4) Uiso 0.0253(15) 4 1 d . . .
N11 N 0.5 0.0305(14) 0.68284(14) Uiso 0.0253(15) 4 1 d . . .
C10 C 0.5 0.1744(8) 0.6424(5) Uiso 0.0253(15) 4 1 d . . .
C15 C 0.5 0.1599(9) 0.5694(5) Uiso 0.0253(15) 4 1 d . . .
O5 O 0.5 0.6787(5) 0.79449(18) Uiso 0.0354(9) 4 1 d . . .
O3 O 0.5 0.5712(5) 0.92639(19) Uiso 0.0354(9) 4 1 d . . .
C1 C 0.5 0.7334(4) 0.91666(16) Uiso 0.0253(15) 4 1 d . . .
C2 C 0.5 0.7939(4) 0.83910(15) Uiso 0.0253(15) 4 1 d . . .
O7 O 0.5 0.8507(5) 0.9621(2) Uiso 0.0354(9) 4 1 d . . .
O6 O 0.5 0.9576(5) 0.8292(2) Uiso 0.0354(9) 4 1 d . . .
O8 O 0.1240(17) 0.5 1 Uiso 0.0354(9) 4 0.461(5) d . . .
H1C13 H 0.5 -0.253259 0.558428 Uiso 0.0303 4 1 d . . .
H1C12 H 0.5 -0.227964 0.680935 Uiso 0.0303 4 1 d . . .
H1C15 H 0.5 0.260568 0.541166 Uiso 0.0303 4 1 d . . .

loop_
_atom_type_symbol
_atom_type_scat_dispersion_real
_atom_type_scat_dispersion_imag
_atom_type_scat_source
C 0.0181 0.0091 'International Tables Vol C tables 4.2.6.8 and 6.1.1.1'
H 0.0000 0.0000 'International Tables Vol C tables 4.2.6.8 and 6.1.1.1'
Al 0.2130 0.2455 'International Tables Vol C tables 4.2.6.8 and 6.1.1.1'
N 0.0311 0.0180 'International Tables Vol C tables 4.2.6.8 and 6.1.1.1'
O 0.0492 0.0322 'International Tables Vol C tables 4.2.6.8 and 6.1.1.1'
P 0.2955 0.4335 'International Tables Vol C tables 4.2.6.8 and 6.1.1.1'

loop_
_exptl_crystal_face_index_h
_exptl_crystal_face_index_k
_exptl_crystal_face_index_l
_exptl_crystal_face_perp_dist
? ? ? ?

loop_
_geom_angle_atom_site_label_1
_geom_angle_atom_site_label_2
_geom_angle_atom_site_label_3
_geom_angle_site_symmetry_1
_geom_angle_site_symmetry_2
_geom_angle_site_symmetry_3
_geom_angle
_geom_angle_publ_flag
O2 P1 O1 . . . 117.5(2) ?
O2 P1 O1 . . 8_655 117.5(2) ?
O2 P1 C10 . . . 101.4(4) ?
O1 P1 O1 . . 8_655 111.1(3) ?
O1 P1 C10 . . . 103.2(3) ?
O1 P1 C10 8_655 . . 103.2(3) ?
O2 Al1 O1 . . 3_556 90.55(15) ?
O2 Al1 O1 . . 6_556 90.55(15) ?
O2 Al1 O4 . . . 88.9(3) ?
O2 Al1 O3 . . . 178.9(3) ?
O1 Al1 O1 3_556 . 6_556 171.7(3) ?
O1 Al1 O4 3_556 . . 94.14(15) ?
O1 Al1 O4 6_556 . . 94.14(15) ?
O1 Al1 O3 3_556 . . 89.52(15) ?
O1 Al1 O3 6_556 . . 89.52(15) ?
O4 Al1 O3 . . . 90.0(2) ?
P1 O2 Al1 . . . 131.0(4) ?
P1 O1 Al1 . . 3_556 143.5(3) ?
C14 C14 C13 4_556 . . 123.8(9) ?
C14 C14 C15 4_556 . . 116.3(8) ?
C13 C14 C15 . . . 119.9(5) ?
C14 C13 C12 . . . 120.0(6) ?
C14 C13 H1C13 . . . 120.01 ?
C12 C13 H1C13 . . . 120.02 ?
C13 C12 N11 . . . 120.1(6) ?
C13 C12 H1C12 . . . 119.97 ?
N11 C12 H1C12 . . . 119.97 ?
C12 N11 C10 . . . 120.1(5) ?
P1 C10 N11 . . . 117.4(7) ?
P1 C10 C15 . . . 122.5(6) ?
N11 C10 C15 . . . 120.1(6) ?
C14 C15 C10 . . . 120.0(6) ?
C14 C15 H1C15 . . . 120.01 ?
C10 C15 H1C15 . . . 120.01 ?
Al1 O3 C1 . . . 113.0(3) ?
O3 C1 C2 . . . 116.0(3) ?
O3 C1 O7 . . . 128.0(3) ?
C2 C1 O7 . . . 116.0(3) ?
O5 C2 C1 . . . 116.0(3) ?
O5 C2 O6 . . . 128.0(4) ?
C1 C2 O6 . . . 116.0(3) ?

loop_
_geom_bond_atom_site_label_1
_geom_bond_atom_site_label_2
_geom_bond_site_symmetry_1
_geom_bond_site_symmetry_2
_geom_bond_distance
_geom_bond_publ_flag
P1 O2 . . 1.560(8) ?
P1 O1 . . 1.517(5) ?
P1 O1 . 8_655 1.517(5) ?
P1 C10 . . 1.810(8) ?
Al1 O2 . . 1.843(7) ?
Al1 O1 . 3_556 1.923(4) ?
Al1 O1 . 6_556 1.923(4) ?
Al1 O4 . . 1.894(7) ?
Al1 O3 . . 1.856(5) ?
C14 C14 . 4_556 1.502(2) ?
C14 C13 . . 1.377(12) ?
C14 C15 . . 1.375(13) ?
C13 C12 . . 1.413(12) ?
C13 H1C13 . . 0.96 ?
C12 N11 . . 1.370(12) ?
C12 H1C12 . . 0.96 ?
N11 C10 . . 1.373(12) ?
C10 C15 . . 1.412(13) ?
C15 H1C15 . . 0.96 ?
O5 C2 . . 1.249(5) ?
O3 C1 . . 1.286(5) ?
C1 C2 . . 1.570(4) ?
C1 O7 . . 1.272(5) ?
C2 O6 . . 1.298(5) ?

loop_
_geom_hbond_atom_site_label_D
_geom_hbond_atom_site_label_H
_geom_hbond_atom_site_label_A
_geom_hbond_site_symmetry_D
_geom_hbond_site_symmetry_H
_geom_hbond_site_symmetry_A
_geom_hbond_distance_DH
_geom_hbond_distance_HA
_geom_hbond_distance_DA
_geom_hbond_angle_DHA
_geom_hbond_publ_flag
? ? ? ? ? ? ? ? ? ? ?

loop_
_geom_torsion_atom_site_label_1
_geom_torsion_atom_site_label_2
_geom_torsion_atom_site_label_3
_geom_torsion_atom_site_label_4
_geom_torsion_site_symmetry_1
_geom_torsion_site_symmetry_2
_geom_torsion_site_symmetry_3
_geom_torsion_site_symmetry_4
_geom_torsion
_geom_torsion_publ_flag
? ? ? ? ? ? ? ? ? ?

loop_
_restr_angle_atom_site_label_1
_restr_angle_site_symmetry_1
_restr_angle_atom_site_label_2
_restr_angle_site_symmetry_2
_restr_angle_atom_site_label_3
_restr_angle_site_symmetry_3
_restr_angle_target
_restr_angle_target_weight_param
C13 . C14 . C15 . 120 0.01
C12 . C13 . C14 . 120 0.01
N11 . C12 . C13 . 120 0.01
C10 . N11 . C12 . 120 0.01
C15 . C10 . N11 . 120 0.01
C14 . C15 . C10 . 120 0.01
O3 . C1 . O7 . 128 0.01
O5 . C2 . O6 . 128 0.01

loop_
_restr_distance_atom_site_label_1
_restr_distance_site_symmetry_1
_restr_distance_atom_site_label_2
_restr_distance_site_symmetry_2
_restr_distance_target
_restr_distance_target_weight_param
P1 . C10 . 1.78 0.002
C14 . C14 4_556 1.473 0.001
C14 . C13 . 1.398 0.001
C14 . C15 . 1.402 0.001
C13 . C12 . 1.384 0.001
C12 . N11 . 1.347 0.001
N11 . C10 . 1.362 0.001
C10 . C15 . 1.396 0.001
O5 . C2 . 1.25 0.001
O3 . C1 . 1.25 0.001
C1 . C2 . 1.5 0.001
C1 . O7 . 1.25 0.001
C2 . O6 . 1.25 0.001

loop_
_restr_equal_angle_atom_site_label_1
_restr_equal_angle_site_symmetry_1
_restr_equal_angle_atom_site_label_2
_restr_equal_angle_site_symmetry_2
_restr_equal_angle_atom_site_label_3
_restr_equal_angle_site_symmetry_3
_restr_equal_angle_class_class_id
_restr_equal_angle_class_target_weight_param
O3 . C1 . C2 . 2 0.01
O7 . C1 . C2 . 2 0.01
O5 . C2 . C1 . 1 0.01
O6 . C2 . C1 . 1 0.01

loop_
_restr_equal_distance_atom_site_label_1
_restr_equal_distance_site_symmetry_1
_restr_equal_distance_atom_site_label_2
_restr_equal_distance_site_symmetry_2
_restr_equal_distance_class_class_id
_restr_equal_distance_class_target_weight_param
? ? ? ? ? ?

loop_
_restr_equal_torsion_atom_site_label_1
_restr_equal_torsion_site_symmetry_1
_restr_equal_torsion_atom_site_label_2
_restr_equal_torsion_site_symmetry_2
_restr_equal_torsion_atom_site_label_3
_restr_equal_torsion_site_symmetry_3
_restr_equal_torsion_atom_site_label_4
_restr_equal_torsion_site_symmetry_4
_restr_equal_torsion_class_class_id
_restr_equal_torsion_class_target_weight_param
? ? ? ? ? ? ? ? ? ?

loop_
_restr_torsion_atom_site_label_1
_restr_torsion_site_symmetry_1
_restr_torsion_atom_site_label_2
_restr_torsion_site_symmetry_2
_restr_torsion_atom_site_label_3
_restr_torsion_site_symmetry_3
_restr_torsion_atom_site_label_4
_restr_torsion_site_symmetry_4
_restr_torsion_angle_target
_restr_torsion_weight_param
? ? ? ? ? ? ? ? ? ?

loop_
_publcif_info_exptl_table_extra_item
?

loop_
_publcif_info_exptl_table_header_item
?

loop_
_jana_atom_site_adp_c_label
_jana_atom_site_adp_c_type_symbol
_jana_atom_site_adp_c_111
_jana_atom_site_adp_c_112
_jana_atom_site_adp_c_113
_jana_atom_site_adp_c_122
_jana_atom_site_adp_c_123
_jana_atom_site_adp_c_133
_jana_atom_site_adp_c_222
_jana_atom_site_adp_c_223
_jana_atom_site_adp_c_233
_jana_atom_site_adp_c_333
? ? ? ? ? ? ? ? ? ? ? ?

loop_
_jana_atom_site_adp_d_label
_jana_atom_site_adp_d_type_symbol
_jana_atom_site_adp_d_1111
_jana_atom_site_adp_d_1112
_jana_atom_site_adp_d_1113
_jana_atom_site_adp_d_1122
_jana_atom_site_adp_d_1123
_jana_atom_site_adp_d_1133
_jana_atom_site_adp_d_1222
_jana_atom_site_adp_d_1223
_jana_atom_site_adp_d_1233
_jana_atom_site_adp_d_1333
_jana_atom_site_adp_d_2222
_jana_atom_site_adp_d_2223
_jana_atom_site_adp_d_2233
_jana_atom_site_adp_d_2333
_jana_atom_site_adp_d_3333
? ? ? ? ? ? ? ? ? ? ? ? ? ? ? ? ?

loop_
_jana_atom_site_adp_e_label
_jana_atom_site_adp_e_type_symbol
_jana_atom_site_adp_e_11111
_jana_atom_site_adp_e_11112
_jana_atom_site_adp_e_11113
_jana_atom_site_adp_e_11122
_jana_atom_site_adp_e_11123
_jana_atom_site_adp_e_11133
_jana_atom_site_adp_e_11222
_jana_atom_site_adp_e_11223
_jana_atom_site_adp_e_11233
_jana_atom_site_adp_e_11333
_jana_atom_site_adp_e_12222
_jana_atom_site_adp_e_12223
_jana_atom_site_adp_e_12233
_jana_atom_site_adp_e_12333
_jana_atom_site_adp_e_13333
_jana_atom_site_adp_e_22222
_jana_atom_site_adp_e_22223
_jana_atom_site_adp_e_22233
_jana_atom_site_adp_e_22333
_jana_atom_site_adp_e_23333
_jana_atom_site_adp_e_33333
? ? ? ? ? ? ? ? ? ? ? ? ? ? ? ? ? ? ? ? ? ? ?

loop_
_jana_atom_site_adp_f_label
_jana_atom_site_adp_f_type_symbol
_jana_atom_site_adp_f_111111
_jana_atom_site_adp_f_111112
_jana_atom_site_adp_f_111113
_jana_atom_site_adp_f_111122
_jana_atom_site_adp_f_111123
_jana_atom_site_adp_f_111133
_jana_atom_site_adp_f_111222
_jana_atom_site_adp_f_111223
_jana_atom_site_adp_f_111233
_jana_atom_site_adp_f_111333
_jana_atom_site_adp_f_112222
_jana_atom_site_adp_f_112223
_jana_atom_site_adp_f_112233
_jana_atom_site_adp_f_112333
_jana_atom_site_adp_f_113333
_jana_atom_site_adp_f_122222
_jana_atom_site_adp_f_122223
_jana_atom_site_adp_f_122233
_jana_atom_site_adp_f_122333
_jana_atom_site_adp_f_123333
_jana_atom_site_adp_f_133333
_jana_atom_site_adp_f_222222
_jana_atom_site_adp_f_222223
_jana_atom_site_adp_f_222233
_jana_atom_site_adp_f_222333
_jana_atom_site_adp_f_223333
_jana_atom_site_adp_f_233333
_jana_atom_site_adp_f_333333
? ? ? ? ? ? ? ? ? ? ? ? ? ? ? ? ? ? ? ? ? ? ? ? ? ? ? ? ? ?
